data_7105431
loop_
_publ_author_name
'Fang, Xikui'
'Speldrich, Manfred'
'Schilder, Helmut'
'Cao, Rui'
'O'Halloran, Kevin P'
'Hill, Craig L'
'K\"ogerler, Paul'

_publ_section_title
;
 Switching slow relaxation in a Mn(III)(3)Mn(IV) cluster: an example of
 grafting single-molecule magnets onto polyoxometalates.
;
_journal_issue 16
_journal_name_full 'Chemical communications (Cambridge, England)'
_journal_page_first 2760
_journal_page_last 2762
_journal_paper_doi 10.1039/b925947c
_journal_volume 46
_journal_year 2010
_chemical_formula_sum 'C16.67 H85.67 Mn4.33 N5.33 Na0 O81 P2 W15'
_chemical_formula_weight 4715.00
_chemical_name_systematic
;
?
;
_space_group_IT_number 176
_symmetry_cell_setting hexagonal
_symmetry_space_group_name_Hall '-P 6c'
_symmetry_space_group_name_H-M 'P 63/m'
_atom_sites_solution_hydrogens geom
_atom_sites_solution_primary direct
_atom_sites_solution_secondary difmap
_audit_creation_method SHELXL-97
_cell_angle_alpha 90.00
_cell_angle_beta 90.00
_cell_angle_gamma 120.00
_cell_formula_units_Z 6
_cell_length_a 30.7308(12)
_cell_length_b 30.7308(12)
_cell_length_c 18.5220(15)
_cell_measurement_reflns_used 7248
_cell_measurement_temperature 173(2)
_cell_measurement_theta_max 24.97
_cell_measurement_theta_min 2.20
_cell_volume 15148.4(15)
_computing_cell_refinement 'Bruker SMART'
_computing_data_collection 'Bruker SMART'
_computing_data_reduction 'Bruker SAINT'
_computing_molecular_graphics 'Bruker SHELXTL'
_computing_publication_material 'Bruker SHELXTL'
_computing_structure_refinement 'SHELXL-97 (Sheldrick, 1997)'
_computing_structure_solution 'SHELXS-97 (Sheldrick, 1990)'
_diffrn_ambient_temperature 173(2)
_diffrn_measured_fraction_theta_full 0.999
_diffrn_measured_fraction_theta_max 0.999
_diffrn_measurement_device_type 'CCD area detector'
_diffrn_measurement_method 'phi and omega scans'
_diffrn_radiation_monochromator graphite
_diffrn_radiation_source 'fine-focus sealed tube'
_diffrn_radiation_type MoK\a
_diffrn_radiation_wavelength 0.71073
_diffrn_reflns_av_R_equivalents 0.1519
_diffrn_reflns_av_sigmaI/netI 0.0847
_diffrn_reflns_limit_h_max 34
_diffrn_reflns_limit_h_min -34
_diffrn_reflns_limit_k_max 34
_diffrn_reflns_limit_k_min -34
_diffrn_reflns_limit_l_max 20
_diffrn_reflns_limit_l_min -16
_diffrn_reflns_number 63115
_diffrn_reflns_theta_full 23.26
_diffrn_reflns_theta_max 23.26
_diffrn_reflns_theta_min 1.34
_exptl_absorpt_coefficient_mu 17.661
_exptl_absorpt_correction_T_max 0.6194
_exptl_absorpt_correction_T_min 0.1009
_exptl_absorpt_correction_type multi-scan
_exptl_absorpt_process_details 'Bruker SADABS, 2006/1'
_exptl_crystal_colour red
_exptl_crystal_density_diffrn 3.101
_exptl_crystal_density_method 'not measured'
_exptl_crystal_description needle
_exptl_crystal_F_000 12716
_exptl_crystal_size_max 0.24
_exptl_crystal_size_mid 0.03
_exptl_crystal_size_min 0.03
_refine_diff_density_max 2.182
_refine_diff_density_min -1.662
_refine_diff_density_rms 0.344
_refine_ls_extinction_method none
_refine_ls_goodness_of_fit_ref 1.019
_refine_ls_hydrogen_treatment constr
_refine_ls_matrix_type full
_refine_ls_number_parameters 516
_refine_ls_number_reflns 7522
_refine_ls_number_restraints 0
_refine_ls_restrained_S_all 1.019
_refine_ls_R_factor_all 0.1131
_refine_ls_R_factor_gt 0.0532
_refine_ls_shift/su_max 0.002
_refine_ls_shift/su_mean 0.000
_refine_ls_structure_factor_coef Fsqd
_refine_ls_weighting_details 'calc w=1/[\s^2^(Fo^2^)+(0.0563P)^2^+290.1621P] where P=(Fo^2^+2Fc^2^)/3'
_refine_ls_weighting_scheme calc
_refine_ls_wR_factor_gt 0.1135
_refine_ls_wR_factor_ref 0.1383
_reflns_number_gt 4589
_reflns_number_total 7522
_reflns_threshold_expression >2sigma(I)
_cod_data_source_file b925947c.txt
_cod_data_source_block xf59s
_cod_depositor_comments
;
The following automatic conversions were performed:
'_symmetry_cell_setting' value 'Hexagonal' changed to 'hexagonal'
according to '/home/saulius/struct/CIF-dictionaries/cif_core.dic'
dictionary named 'cif_core.dic' version 2.4.1 from 2010-06-29.

Automatic conversion script
Id: cif_fix_enum 1527 2010-12-29 10:47:43Z saulius 
;
_cod_original_sg_symbol_H-M P6(3)/m
_cod_database_code 7105431

loop_
_symmetry_equiv_pos_as_xyz
'x, y, z'
'-y, x-y, z'
'-x+y, -x, z'
'-x, -y, z+1/2'
'y, -x+y, z+1/2'
'x-y, x, z+1/2'
'-x, -y, -z'
'y, -x+y, -z'
'x-y, x, -z'
'x, y, -z-1/2'
'-y, x-y, -z-1/2'
'-x+y, -x, -z-1/2'

loop_
_atom_site_label
_atom_site_type_symbol
_atom_site_fract_x
_atom_site_fract_y
_atom_site_fract_z
_atom_site_U_iso_or_equiv
_atom_site_adp_type
_atom_site_occupancy
_atom_site_symmetry_multiplicity
_atom_site_calc_flag
_atom_site_refinement_flags
_atom_site_disorder_assembly
_atom_site_disorder_group
Mn1 Mn 0.17037(13) 0.84490(13) 0.6650(2) 0.0330(9) Uani 1 1 d . . .
Mn2 Mn 0.21801(17) 0.78986(17) 0.7500 0.0240(12) Uani 1 2 d S . .
Mn3 Mn 0.11559(19) 0.75875(19) 0.7500 0.0357(14) Uani 1 2 d S . .
Mn4 Mn 0.3333 0.6667 0.5141(10) 0.063(5) Uani 0.50 3 d SP . .
W1 W 0.49059(4) 1.15170(3) 0.65850(6) 0.0322(3) Uani 1 1 d . . .
W2 W 0.54214(5) 1.09218(5) 0.7500 0.0279(4) Uani 1 2 d S . .
W3 W 0.35165(4) 1.09666(4) 0.65916(6) 0.0369(3) Uani 1 1 d . . .
W4 W 0.40773(4) 1.03280(4) 0.55931(5) 0.0310(3) Uani 1 1 d . . .
W5 W 0.45784(3) 0.97394(3) 0.65075(5) 0.0257(3) Uani 1 1 d . . .
W6 W 0.22553(4) 0.97649(4) 0.65848(6) 0.0381(3) Uani 1 1 d . . .
W7 W 0.28131(4) 0.91389(4) 0.56090(5) 0.0318(3) Uani 1 1 d . . .
W8 W 0.33160(3) 0.85412(3) 0.65227(5) 0.0256(3) Uani 1 1 d . . .
P1 P 0.2786(3) 0.9143(3) 0.7500 0.0167(18) Uani 1 2 d S . .
P2 P 0.4107(3) 1.0389(3) 0.7500 0.0182(19) Uani 1 2 d S . .
O1 O 0.5076(8) 1.1865(7) 0.7500 0.032(6) Uani 1 2 d S . .
O2 O 0.5205(7) 1.2015(6) 0.6010(9) 0.053(5) Uani 1 1 d . . .
O3 O 0.5459(6) 1.1391(5) 0.6781(8) 0.033(4) Uani 1 1 d . . .
O4 O 0.6041(8) 1.1063(8) 0.7500 0.043(6) Uani 1 2 d S . .
O5 O 0.4260(6) 1.1418(6) 0.6662(9) 0.040(4) Uani 1 1 d . . .
O6 O 0.4648(5) 1.0961(5) 0.5951(8) 0.033(4) Uani 1 1 d . . .
O7 O 0.5118(5) 1.0412(5) 0.6799(8) 0.032(4) Uani 1 1 d . . .
O8 O 0.4634(8) 1.0897(8) 0.7500 0.034(6) Uani 1 2 d S . .
O9 O 0.3486(9) 1.1249(8) 0.7500 0.047(7) Uani 1 2 d S . .
O10 O 0.3412(7) 1.1334(6) 0.6018(11) 0.063(6) Uani 1 1 d . . .
O11 O 0.3696(6) 1.0607(5) 0.5928(8) 0.036(4) Uani 1 1 d . . .
O12 O 0.4153(6) 1.0497(6) 0.4730(9) 0.045(5) Uani 1 1 d . . .
O13 O 0.4521(5) 1.0055(5) 0.5631(8) 0.036(4) Uani 1 1 d . . .
O14 O 0.4967(6) 0.9548(5) 0.6155(9) 0.040(4) Uani 1 1 d . . .
O15 O 0.4563(7) 0.9599(7) 0.7500 0.030(6) Uani 1 2 d S . .
O16 O 0.3704(7) 1.0543(7) 0.7500 0.034(6) Uani 1 2 d S . .
O17 O 0.4096(5) 1.0109(5) 0.6811(8) 0.027(4) Uani 1 1 d . . .
O18 O 0.2878(6) 1.0440(6) 0.6693(8) 0.038(4) Uani 1 1 d . . .
O19 O 0.3509(6) 0.9700(6) 0.5544(8) 0.034(4) Uani 1 1 d . . .
O20 O 0.3969(5) 0.9182(5) 0.6354(8) 0.031(4) Uani 1 1 d . . .
O21 O 0.2051(9) 0.9908(8) 0.7500 0.045(7) Uani 1 2 d S . .
O22 O 0.1977(6) 0.9982(6) 0.6020(11) 0.059(6) Uani 1 1 d . . .
O23 O 0.2646(6) 0.9627(6) 0.5949(8) 0.037(4) Uani 1 1 d . . .
O24 O 0.2693(6) 0.9109(6) 0.4700(9) 0.044(5) Uani 1 1 d . . .
O25 O 0.3092(6) 0.8700(5) 0.5659(8) 0.033(4) Uani 1 1 d . . .
O26 O 0.3504(5) 0.8144(5) 0.6182(9) 0.035(4) Uani 1 1 d . . .
O27 O 0.3512(9) 0.8613(8) 0.7500 0.041(6) Uani 1 2 d S . .
O28 O 0.3065(5) 0.9132(5) 0.6805(8) 0.027(4) Uani 1 1 d . . .
O29 O 0.2656(7) 0.9578(7) 0.7500 0.026(5) Uani 1 2 d S . .
O30 O 0.2263(7) 0.8653(7) 0.7500 0.023(5) Uani 1 2 d S . .
O31 O 0.1783(5) 0.9100(6) 0.6622(9) 0.039(4) Uani 1 1 d . . .
O32 O 0.2199(6) 0.8628(6) 0.5917(8) 0.041(5) Uani 1 1 d . . .
O33 O 0.2679(5) 0.8078(5) 0.6781(8) 0.028(4) Uani 1 1 d . . .
O34 O 0.1664(6) 0.7798(6) 0.6814(9) 0.039(4) Uani 1 1 d . . .
O35 O 0.1269(9) 0.8240(9) 0.7500 0.044(7) Uani 1 2 d S . .
O36 O 0.1019(6) 0.8032(6) 0.6013(9) 0.048(5) Uani 1 1 d . . .
O37 O 0.0643(6) 0.7380(6) 0.6750(9) 0.040(4) Uani 1 1 d . . .
O38 O 0.1048(8) 0.6906(9) 0.7500 0.041(6) Uani 1 2 d S . .
O39 O 0.1847(9) 0.7078(8) 0.7500 0.039(6) Uani 1 2 d S . .
C1 C 0.0675(9) 0.7613(10) 0.6172(15) 0.034(6) Uiso 1 1 d . . .
C2 C 0.1364(15) 0.6759(15) 0.7500 0.044(10) Uiso 1 2 d S . .
C3 C 0.0238(10) 0.7358(10) 0.5676(15) 0.055(8) Uiso 1 1 d . . .
H3A H 0.0064 0.7552 0.5649 0.083 Uiso 1 1 calc R . .
H3B H 0.0006 0.7020 0.5858 0.083 Uiso 1 1 calc R . .
H3C H 0.0355 0.7333 0.5194 0.083 Uiso 1 1 calc R . .
C4 C 0.1202(17) 0.6242(16) 0.7500 0.089(16) Uiso 1 2 d S . .
H4A H 0.0834 0.6049 0.7500 0.134 Uiso 1 2 calc SR . .
H4B H 0.1329 0.6159 0.7932 0.134 Uiso 1 1 calc R . .
H4C H 0.1329 0.6159 0.7068 0.134 Uiso 1 1 calc R . .
N1S N 0.4522(7) 0.9116(7) 0.4632(11) 0.042(6) Uiso 1 1 d . . .
C1S C 0.4046(11) 0.9124(11) 0.4479(16) 0.060(8) Uiso 1 1 d . . .
C2S C 0.4405(11) 0.8634(11) 0.5026(16) 0.060(8) Uiso 1 1 d . . .
N2S N 0.9886(15) 0.6353(15) 0.7500 0.087(13) Uiso 1 2 d S . .
C3S C 0.9851(18) 0.6075(17) 0.678(3) 0.130(16) Uiso 1 1 d . . .
O1W O 0.3036(15) 0.7059(15) 0.443(2) 0.068(12) Uiso 0.50 1 d P . .
O2W O 0.3699(12) 0.7349(12) 0.5764(19) 0.047(9) Uiso 0.50 1 d P . .
O3W O 0.259(3) 0.814(3) 0.420(4) 0.050(19) Uiso 0.25 1 d P A 1
O4W O 0.024(3) 0.819(3) 0.7500 0.10(2) Uiso 0.50 2 d SP B 1
O5W O 0.1607(19) 0.7356(18) 0.532(3) 0.098(16) Uiso 0.50 1 d P C 2
O6W O 0.2106(13) 0.7646(13) 0.5375(19) 0.046(9) Uiso 0.50 1 d P D 1
O7W O 0.360(2) 0.255(2) 0.7500 0.076(18) Uiso 0.50 2 d SP E 1
O8W O 0.517(2) 0.285(2) 0.7500 0.082(19) Uiso 0.50 2 d SP . .
O9W O 0.2379(14) 0.1041(15) 0.533(2) 0.065(11) Uiso 0.50 1 d P F 1
O10W O 0.351(3) 0.794(3) 0.365(4) 0.05(2) Uiso 0.25 1 d P G 1
O11W O 0.349(3) 0.740(3) 0.7500 0.04(2) Uiso 0.25 2 d SP . .
O12W O 0.4194(18) 0.2355(18) 0.7500 0.050(14) Uiso 0.50 2 d SP H 1
O13W O 0.060(4) 0.875(4) 0.7500 0.07(3) Uiso 0.25 2 d SP I 2
O14W O 0.617(4) 0.281(4) 0.7500 0.05(3) Uiso 0.25 2 d SP . .
O15W O 0.258(2) 0.156(2) 0.538(3) 0.031(16) Uiso 0.25 1 d P J 2
O16W O 0.234(3) 0.724(3) 0.567(4) 0.07(2) Uiso 0.25 1 d P K 2
O17W O 0.357(3) 0.772(3) 0.342(4) 0.05(2) Uiso 0.25 1 d P L 2
O18W O 0.270(4) 0.191(5) 0.7500 0.08(4) Uiso 0.25 2 d SP M 2

loop_
_atom_site_aniso_label
_atom_site_aniso_U_11
_atom_site_aniso_U_22
_atom_site_aniso_U_33
_atom_site_aniso_U_23
_atom_site_aniso_U_13
_atom_site_aniso_U_12
Mn1 0.026(2) 0.035(2) 0.034(3) 0.0012(18) -0.0032(18) 0.0118(17)
Mn2 0.023(3) 0.025(3) 0.021(3) 0.000 0.000 0.009(2)
Mn3 0.026(3) 0.032(3) 0.042(4) 0.000 0.000 0.009(2)
Mn4 0.051(6) 0.051(6) 0.086(14) 0.000 0.000 0.026(3)
W1 0.0384(6) 0.0221(5) 0.0301(7) 0.0035(5) -0.0008(5) 0.0106(5)
W2 0.0300(8) 0.0233(8) 0.0251(9) 0.000 0.000 0.0093(6)
W3 0.0403(6) 0.0277(6) 0.0460(7) 0.0036(5) -0.0047(6) 0.0194(5)
W4 0.0363(6) 0.0269(6) 0.0225(6) 0.0029(5) -0.0019(5) 0.0102(5)
W5 0.0274(5) 0.0227(5) 0.0241(6) -0.0010(4) 0.0020(5) 0.0104(4)
W6 0.0351(6) 0.0340(6) 0.0488(8) 0.0033(5) -0.0051(5) 0.0199(5)
W7 0.0332(6) 0.0294(6) 0.0254(6) 0.0017(5) -0.0055(5) 0.0101(5)
W8 0.0271(5) 0.0226(5) 0.0247(6) -0.0014(4) 0.0013(5) 0.0106(4)
P1 0.014(4) 0.008(4) 0.022(5) 0.000 0.000 0.001(3)
P2 0.020(4) 0.016(4) 0.015(5) 0.000 0.000 0.006(4)
O1 0.027(13) 0.022(12) 0.032(15) 0.000 0.000 0.000(10)
O2 0.066(13) 0.047(11) 0.042(13) 0.005(9) 0.005(10) 0.026(10)
O3 0.048(10) 0.025(9) 0.015(10) 0.007(7) 0.002(8) 0.008(8)
O4 0.031(14) 0.037(14) 0.051(17) 0.000 0.000 0.009(12)
O5 0.061(12) 0.037(10) 0.033(11) 0.008(8) 0.001(9) 0.031(9)
O6 0.038(10) 0.026(9) 0.031(11) 0.015(8) 0.010(8) 0.012(8)
O7 0.021(8) 0.029(9) 0.041(11) -0.001(8) -0.003(8) 0.009(7)
O8 0.038(14) 0.026(13) 0.048(17) 0.000 0.000 0.024(11)
O9 0.070(18) 0.026(14) 0.044(17) 0.000 0.000 0.024(13)
O10 0.060(13) 0.030(10) 0.100(18) -0.001(11) -0.027(12) 0.024(10)
O11 0.041(10) 0.025(9) 0.032(11) 0.011(8) -0.007(8) 0.010(8)
O12 0.030(10) 0.027(9) 0.056(13) 0.013(9) 0.005(9) -0.003(8)
O13 0.030(9) 0.025(9) 0.027(10) -0.003(8) 0.001(8) -0.007(7)
O14 0.041(10) 0.025(9) 0.040(11) 0.011(8) 0.017(9) 0.006(8)
O15 0.009(11) 0.023(12) 0.059(17) 0.000 0.000 0.008(10)
O16 0.020(12) 0.015(12) 0.066(18) 0.000 0.000 0.009(10)
O17 0.026(9) 0.011(8) 0.033(10) 0.008(7) 0.008(7) 0.001(7)
O18 0.036(10) 0.048(11) 0.037(11) -0.003(9) -0.003(8) 0.026(9)
O19 0.035(10) 0.041(10) 0.030(10) 0.009(8) -0.011(8) 0.022(8)
O20 0.025(9) 0.028(9) 0.036(11) -0.003(8) -0.007(8) 0.010(7)
O21 0.043(15) 0.032(14) 0.060(19) 0.000 0.000 0.019(12)
O22 0.033(10) 0.042(11) 0.102(17) 0.006(11) -0.020(11) 0.018(9)
O23 0.059(11) 0.035(10) 0.030(11) -0.008(8) -0.013(9) 0.033(9)
O24 0.033(10) 0.032(10) 0.050(12) 0.002(9) 0.006(9) 0.003(8)
O25 0.033(9) 0.022(9) 0.038(11) -0.004(8) -0.002(8) 0.010(7)
O26 0.028(9) 0.025(9) 0.051(12) -0.011(8) -0.007(8) 0.012(7)
O27 0.051(16) 0.021(13) 0.058(18) 0.000 0.000 0.023(12)
O28 0.033(9) 0.014(8) 0.036(10) 0.006(7) -0.008(8) 0.014(7)
O29 0.027(12) 0.014(11) 0.024(14) 0.000 0.000 -0.001(10)
O30 0.016(11) 0.024(12) 0.022(14) 0.000 0.000 0.004(10)
O31 0.028(9) 0.043(10) 0.043(12) 0.004(9) -0.008(8) 0.014(8)
O32 0.042(10) 0.051(11) 0.020(10) 0.007(8) -0.021(8) 0.016(9)
O33 0.023(8) 0.027(9) 0.035(10) 0.005(7) -0.003(7) 0.013(7)
O34 0.036(10) 0.035(10) 0.038(11) 0.002(8) -0.005(8) 0.012(8)
O35 0.041(15) 0.047(15) 0.053(18) 0.000 0.000 0.028(13)
O36 0.032(10) 0.056(12) 0.047(13) 0.010(10) -0.008(9) 0.014(9)
O37 0.025(9) 0.039(10) 0.044(12) 0.000(9) 0.005(8) 0.007(8)
O38 0.037(15) 0.046(15) 0.044(17) 0.000 0.000 0.023(13)
O39 0.067(18) 0.015(12) 0.042(17) 0.000 0.000 0.026(13)

loop_
_atom_type_symbol
_atom_type_description
_atom_type_scat_dispersion_real
_atom_type_scat_dispersion_imag
_atom_type_scat_source
C C 0.0033 0.0016 'International Tables Vol C Tables 4.2.6.8 and 6.1.1.4'
H H 0.0000 0.0000 'International Tables Vol C Tables 4.2.6.8 and 6.1.1.4'
N N 0.0061 0.0033 'International Tables Vol C Tables 4.2.6.8 and 6.1.1.4'
O O 0.0106 0.0060 'International Tables Vol C Tables 4.2.6.8 and 6.1.1.4'
Na Na 0.0362 0.0249 'International Tables Vol C Tables 4.2.6.8 and 6.1.1.4'
P P 0.1023 0.0942 'International Tables Vol C Tables 4.2.6.8 and 6.1.1.4'
Mn Mn 0.3368 0.7283 'International Tables Vol C Tables 4.2.6.8 and 6.1.1.4'
W W -0.8490 6.8722 'International Tables Vol C Tables 4.2.6.8 and 6.1.1.4'

loop_
_geom_angle_atom_site_label_1
_geom_angle_atom_site_label_2
_geom_angle_atom_site_label_3
_geom_angle
_geom_angle_site_symmetry_1
_geom_angle_site_symmetry_3
_geom_angle_publ_flag
O31 Mn1 O32 90.8(7) . . ?
O31 Mn1 O35 94.3(8) . . ?
O32 Mn1 O35 170.4(7) . . ?
O31 Mn1 O34 172.0(7) . . ?
O32 Mn1 O34 92.2(7) . . ?
O35 Mn1 O34 81.7(8) . . ?
O31 Mn1 O30 92.8(7) . . ?
O32 Mn1 O30 91.8(6) . . ?
O35 Mn1 O30 79.9(7) . . ?
O34 Mn1 O30 79.7(7) . . ?
O31 Mn1 O36 100.5(7) . . ?
O32 Mn1 O36 100.4(6) . . ?
O35 Mn1 O36 86.7(7) . . ?
O34 Mn1 O36 86.3(6) . . ?
O30 Mn1 O36 161.7(7) . . ?
O31 Mn1 Mn3 135.5(5) . . ?
O32 Mn1 Mn3 133.5(5) . . ?
O35 Mn1 Mn3 41.2(7) . . ?
O34 Mn1 Mn3 41.4(5) . . ?
O30 Mn1 Mn3 83.2(5) . . ?
O36 Mn1 Mn3 78.6(5) . . ?
O31 Mn1 Mn1 91.6(5) . 10_557 ?
O32 Mn1 Mn1 135.5(4) . 10_557 ?
O35 Mn1 Mn1 36.3(6) . 10_557 ?
O34 Mn1 Mn1 81.1(5) . 10_557 ?
O30 Mn1 Mn1 43.7(4) . 10_557 ?
O36 Mn1 Mn1 122.7(5) . 10_557 ?
Mn3 Mn1 Mn1 55.85(10) . 10_557 ?
O31 Mn1 Mn2 137.0(5) . . ?
O32 Mn1 Mn2 89.6(5) . . ?
O35 Mn1 Mn2 81.1(6) . . ?
O34 Mn1 Mn2 35.6(5) . . ?
O30 Mn1 Mn2 44.2(5) . . ?
O36 Mn1 Mn2 121.6(5) . . ?
Mn3 Mn1 Mn2 55.55(14) . . ?
Mn1 Mn1 Mn2 60.08(8) 10_557 . ?
O33 Mn2 O33 89.5(9) 10_557 . ?
O33 Mn2 O34 171.6(7) 10_557 . ?
O33 Mn2 O34 93.6(6) . . ?
O33 Mn2 O34 93.6(6) 10_557 10_557 ?
O33 Mn2 O34 171.6(7) . 10_557 ?
O34 Mn2 O34 82.2(10) . 10_557 ?
O33 Mn2 O39 100.4(6) 10_557 . ?
O33 Mn2 O39 100.4(6) . . ?
O34 Mn2 O39 86.7(7) . . ?
O34 Mn2 O39 86.7(7) 10_557 . ?
O33 Mn2 O30 92.4(6) 10_557 . ?
O33 Mn2 O30 92.4(6) . . ?
O34 Mn2 O30 79.7(6) . . ?
O34 Mn2 O30 79.7(6) 10_557 . ?
O39 Mn2 O30 161.9(8) . . ?
O33 Mn2 Mn3 135.1(4) 10_557 . ?
O33 Mn2 Mn3 135.1(4) . . ?
O34 Mn2 Mn3 41.6(5) . . ?
O34 Mn2 Mn3 41.6(5) 10_557 . ?
O39 Mn2 Mn3 78.9(7) . . ?
O30 Mn2 Mn3 83.0(5) . . ?
O33 Mn2 Mn1 136.0(5) 10_557 . ?
O33 Mn2 Mn1 91.0(4) . . ?
O34 Mn2 Mn1 36.3(5) . . ?
O34 Mn2 Mn1 81.4(5) 10_557 . ?
O39 Mn2 Mn1 122.7(5) . . ?
O30 Mn2 Mn1 43.6(3) . . ?
Mn3 Mn2 Mn1 55.84(13) . . ?
O33 Mn2 Mn1 91.0(4) 10_557 10_557 ?
O33 Mn2 Mn1 136.0(5) . 10_557 ?
O34 Mn2 Mn1 81.4(5) . 10_557 ?
O34 Mn2 Mn1 36.3(5) 10_557 10_557 ?
O39 Mn2 Mn1 122.7(5) . 10_557 ?
O30 Mn2 Mn1 43.6(3) . 10_557 ?
Mn3 Mn2 Mn1 55.84(13) . 10_557 ?
Mn1 Mn2 Mn1 59.85(16) . 10_557 ?
O35 Mn3 O34 87.3(7) . 10_557 ?
O35 Mn3 O34 87.3(7) . . ?
O34 Mn3 O34 86.2(10) 10_557 . ?
O35 Mn3 O38 179.2(10) . . ?
O34 Mn3 O38 92.1(7) 10_557 . ?
O34 Mn3 O38 92.1(7) . . ?
O35 Mn3 O37 92.1(7) . . ?
O34 Mn3 O37 177.7(7) 10_557 . ?
O34 Mn3 O37 91.6(7) . . ?
O38 Mn3 O37 88.5(7) . . ?
O35 Mn3 O37 92.1(7) . 10_557 ?
O34 Mn3 O37 91.6(7) 10_557 10_557 ?
O34 Mn3 O37 177.7(7) . 10_557 ?
O38 Mn3 O37 88.5(7) . 10_557 ?
O37 Mn3 O37 90.7(9) . 10_557 ?
O35 Mn3 Mn2 93.5(7) . . ?
O34 Mn3 Mn2 43.6(5) 10_557 . ?
O34 Mn3 Mn2 43.6(5) . . ?
O38 Mn3 Mn2 85.7(7) . . ?
O37 Mn3 Mn2 134.3(5) . . ?
O37 Mn3 Mn2 134.3(5) 10_557 . ?
O35 Mn3 Mn1 44.0(4) . 10_557 ?
O34 Mn3 Mn1 44.3(5) 10_557 10_557 ?
O34 Mn3 Mn1 93.0(5) . 10_557 ?
O38 Mn3 Mn1 135.5(4) . 10_557 ?
O37 Mn3 Mn1 135.5(5) . 10_557 ?
O37 Mn3 Mn1 85.1(5) 10_557 10_557 ?
Mn2 Mn3 Mn1 68.61(15) . 10_557 ?
O35 Mn3 Mn1 44.0(4) . . ?
O34 Mn3 Mn1 93.0(5) 10_557 . ?
O34 Mn3 Mn1 44.3(5) . . ?
O38 Mn3 Mn1 135.5(4) . . ?
O37 Mn3 Mn1 85.1(5) . . ?
O37 Mn3 Mn1 135.5(5) 10_557 . ?
Mn2 Mn3 Mn1 68.61(15) . . ?
Mn1 Mn3 Mn1 68.30(19) 10_557 . ?
O2W Mn4 O2W 93.9(14) . 2_665 ?
O2W Mn4 O2W 93.9(14) . 3_565 ?
O2W Mn4 O2W 93.9(14) 2_665 3_565 ?
O2W Mn4 O1W 87.1(13) . . ?
O2W Mn4 O1W 89.6(13) 2_665 . ?
O2W Mn4 O1W 176.3(16) 3_565 . ?
O2W Mn4 O1W 176.3(15) . 2_665 ?
O2W Mn4 O1W 87.1(14) 2_665 2_665 ?
O2W Mn4 O1W 89.6(13) 3_565 2_665 ?
O1W Mn4 O1W 89.4(16) . 2_665 ?
O2W Mn4 O1W 89.6(14) . 3_565 ?
O2W Mn4 O1W 176.3(16) 2_665 3_565 ?
O2W Mn4 O1W 87.1(14) 3_565 3_565 ?
O1W Mn4 O1W 89.4(16) . 3_565 ?
O1W Mn4 O1W 89.4(16) 2_665 3_565 ?
O2 W1 O5 104.3(8) . . ?
O2 W1 O6 102.5(7) . . ?
O5 W1 O6 88.2(7) . . ?
O2 W1 O1 100.1(8) . . ?
O5 W1 O1 89.6(8) . . ?
O6 W1 O1 157.1(7) . . ?
O2 W1 O3 99.3(7) . . ?
O5 W1 O3 156.4(6) . . ?
O6 W1 O3 87.1(6) . . ?
O1 W1 O3 85.8(8) . . ?
O2 W1 O8 169.4(8) . . ?
O5 W1 O8 84.0(7) . . ?
O6 W1 O8 84.1(6) . . ?
O1 W1 O8 72.9(6) . . ?
O3 W1 O8 72.5(6) . . ?
O4 W2 O7 103.5(7) . . ?
O4 W2 O7 103.5(7) . 10_557 ?
O7 W2 O7 87.1(9) . 10_557 ?
O4 W2 O3 99.6(7) . 10_557 ?
O7 W2 O3 157.0(6) . 10_557 ?
O7 W2 O3 88.1(6) 10_557 10_557 ?
O4 W2 O3 99.6(7) . . ?
O7 W2 O3 88.1(6) . . ?
O7 W2 O3 157.0(6) 10_557 . ?
O3 W2 O3 87.6(9) 10_557 . ?
O4 W2 O8 169.0(9) . . ?
O7 W2 O8 84.4(6) . . ?
O7 W2 O8 84.4(6) 10_557 . ?
O3 W2 O8 72.7(6) 10_557 . ?
O3 W2 O8 72.7(6) . . ?
O10 W3 O18 100.2(8) . . ?
O10 W3 O11 100.9(8) . . ?
O18 W3 O11 92.7(7) . . ?
O10 W3 O9 100.3(9) . . ?
O18 W3 O9 92.1(9) . . ?
O11 W3 O9 157.0(8) . . ?
O10 W3 O5 96.3(7) . . ?
O18 W3 O5 163.4(6) . . ?
O11 W3 O5 83.3(6) . . ?
O9 W3 O5 85.8(9) . . ?
O10 W3 O16 172.4(7) . . ?
O18 W3 O16 83.6(7) . . ?
O11 W3 O16 85.4(5) . . ?
O9 W3 O16 72.9(7) . . ?
O5 W3 O16 80.1(6) . . ?
O12 W4 O19 101.0(7) . . ?
O12 W4 O11 101.5(7) . . ?
O19 W4 O11 90.8(7) . . ?
O12 W4 O13 98.7(7) . . ?
O19 W4 O13 93.0(6) . . ?
O11 W4 O13 158.4(7) . . ?
O12 W4 O6 95.7(7) . . ?
O19 W4 O6 163.2(6) . . ?
O11 W4 O6 83.6(6) . . ?
O13 W4 O6 86.8(6) . . ?
O12 W4 O17 171.2(7) . . ?
O19 W4 O17 83.9(6) . . ?
O11 W4 O17 85.6(6) . . ?
O13 W4 O17 73.6(6) . . ?
O6 W4 O17 79.9(5) . . ?
O14 W5 O20 100.7(7) . . ?
O14 W5 O15 103.7(8) . . ?
O20 W5 O15 92.3(7) . . ?
O14 W5 O13 96.1(7) . . ?
O20 W5 O13 91.8(6) . . ?
O15 W5 O13 158.6(7) . . ?
O14 W5 O7 95.6(7) . . ?
O20 W5 O7 163.6(6) . . ?
O15 W5 O7 83.4(7) . . ?
O13 W5 O7 86.8(6) . . ?
O14 W5 O17 169.2(6) . . ?
O20 W5 O17 83.7(6) . . ?
O15 W5 O17 85.8(7) . . ?
O13 W5 O17 73.8(6) . . ?
O7 W5 O17 80.3(5) . . ?
O22 W6 O31 100.9(7) . . ?
O22 W6 O23 102.1(8) . . ?
O31 W6 O23 90.6(7) . . ?
O22 W6 O21 99.6(9) . . ?
O31 W6 O21 93.1(8) . . ?
O23 W6 O21 156.8(8) . . ?
O22 W6 O18 93.6(7) . . ?
O31 W6 O18 165.4(7) . . ?
O23 W6 O18 84.8(6) . . ?
O21 W6 O18 85.8(8) . . ?
O22 W6 O29 169.9(8) . . ?
O31 W6 O29 85.3(7) . . ?
O23 W6 O29 85.6(6) . . ?
O21 W6 O29 72.0(7) . . ?
O18 W6 O29 80.5(6) . . ?
O24 W7 O32 99.0(7) . . ?
O24 W7 O23 103.4(7) . . ?
O32 W7 O23 90.3(7) . . ?
O24 W7 O25 99.6(7) . . ?
O32 W7 O25 90.7(7) . . ?
O23 W7 O25 156.5(6) . . ?
O24 W7 O19 95.6(7) . . ?
O32 W7 O19 165.4(6) . . ?
O23 W7 O19 86.2(7) . . ?
O25 W7 O19 87.0(6) . . ?
O24 W7 O28 170.8(7) . . ?
O32 W7 O28 84.4(6) . . ?
O23 W7 O28 85.1(6) . . ?
O25 W7 O28 71.7(6) . . ?
O19 W7 O28 81.2(5) . . ?
O26 W8 O33 98.9(7) . . ?
O26 W8 O27 103.6(8) . . ?
O33 W8 O27 89.8(8) . . ?
O26 W8 O25 99.6(7) . . ?
O33 W8 O25 92.0(6) . . ?
O27 W8 O25 156.2(7) . . ?
O26 W8 O20 96.6(6) . . ?
O33 W8 O20 164.5(6) . . ?
O27 W8 O20 86.0(8) . . ?
O25 W8 O20 86.0(6) . . ?
O26 W8 O28 171.0(7) . . ?
O33 W8 O28 84.6(6) . . ?
O27 W8 O28 84.6(7) . . ?
O25 W8 O28 71.9(6) . . ?
O20 W8 O28 80.2(5) . . ?
O28 P1 O28 111.7(11) 10_557 . ?
O28 P1 O30 107.0(7) 10_557 . ?
O28 P1 O30 107.0(7) . . ?
O28 P1 O29 113.2(6) 10_557 . ?
O28 P1 O29 113.2(6) . . ?
O30 P1 O29 104.0(11) . . ?
O17 P2 O17 113.0(11) . 10_557 ?
O17 P2 O16 112.4(7) . . ?
O17 P2 O16 112.4(7) 10_557 . ?
O17 P2 O8 106.0(7) . . ?
O17 P2 O8 106.0(7) 10_557 . ?
O16 P2 O8 106.2(11) . . ?
W1 O1 W1 122.6(10) . 10_557 ?
W2 O3 W1 123.0(8) . . ?
W1 O5 W3 150.0(9) . . ?
W1 O6 W4 149.9(8) . . ?
W2 O7 W5 150.2(9) . . ?
P2 O8 W1 124.5(7) . 10_557 ?
P2 O8 W1 124.5(7) . . ?
W1 O8 W1 91.4(7) 10_557 . ?
P2 O8 W2 123.4(11) . . ?
W1 O8 W2 91.8(6) 10_557 . ?
W1 O8 W2 91.8(6) . . ?
W3 O9 W3 122.7(11) . 10_557 ?
W4 O11 W3 155.2(9) . . ?
W4 O13 W5 120.5(8) . . ?
W5 O15 W5 154.8(12) . 10_557 ?
P2 O16 W3 128.8(6) . 10_557 ?
P2 O16 W3 128.8(6) . . ?
W3 O16 W3 90.6(7) 10_557 . ?
P2 O17 W5 129.2(9) . . ?
P2 O17 W4 129.2(8) . . ?
W5 O17 W4 91.2(5) . . ?
W3 O18 W6 162.2(9) . . ?
W4 O19 W7 163.3(9) . . ?
W5 O20 W8 161.7(9) . . ?
W6 O21 W6 122.5(12) 10_557 . ?
W6 O23 W7 146.6(9) . . ?
W8 O25 W7 124.4(8) . . ?
W8 O27 W8 147.4(13) . 10_557 ?
P1 O28 W7 126.4(8) . . ?
P1 O28 W8 126.5(8) . . ?
W7 O28 W8 91.9(5) . . ?
P1 O29 W6 126.8(5) . . ?
P1 O29 W6 126.8(5) . 10_557 ?
W6 O29 W6 93.3(8) . 10_557 ?
P1 O30 Mn1 124.2(7) . . ?
P1 O30 Mn1 124.2(7) . 10_557 ?
Mn1 O30 Mn1 92.5(7) . 10_557 ?
P1 O30 Mn2 122.5(11) . . ?
Mn1 O30 Mn2 92.1(6) . . ?
Mn1 O30 Mn2 92.1(6) 10_557 . ?
W6 O31 Mn1 142.8(9) . . ?
W7 O32 Mn1 142.8(9) . . ?
W8 O33 Mn2 144.3(9) . . ?
Mn3 O34 Mn2 94.9(7) . . ?
Mn3 O34 Mn1 94.2(7) . . ?
Mn2 O34 Mn1 108.1(7) . . ?
Mn3 O35 Mn1 94.8(8) . 10_557 ?
Mn3 O35 Mn1 94.8(8) . . ?
Mn1 O35 Mn1 107.3(11) 10_557 . ?
C1 O36 Mn1 124.0(17) . . ?
C1 O37 Mn3 126.6(15) . . ?
C2 O38 Mn3 130(2) . . ?
C2 O39 Mn2 124(2) . . ?
O36 C1 O37 125(2) . . ?
O36 C1 C3 119(2) . . ?
O37 C1 C3 116(2) . . ?
O38 C2 O39 121(3) . . ?
O38 C2 C4 120(4) . . ?
O39 C2 C4 118(4) . . ?
C1S N1S C2S 110(2) . . ?
C3S N2S C3S 118(4) . 10_557 ?

loop_
_geom_bond_atom_site_label_1
_geom_bond_atom_site_label_2
_geom_bond_distance
_geom_bond_site_symmetry_2
_geom_bond_publ_flag
Mn1 O31 1.891(16) . ?
Mn1 O32 1.904(17) . ?
Mn1 O35 1.954(14) . ?
Mn1 O34 1.965(16) . ?
Mn1 O30 2.179(13) . ?
Mn1 O36 2.183(16) . ?
Mn1 Mn3 2.804(6) . ?
Mn1 Mn1 3.148(8) 10_557 ?
Mn1 Mn2 3.156(5) . ?
Mn2 O33 1.892(15) 10_557 ?
Mn2 O33 1.892(15) . ?
Mn2 O34 1.933(16) . ?
Mn2 O34 1.933(16) 10_557 ?
Mn2 O39 2.20(2) . ?
Mn2 O30 2.20(2) . ?
Mn2 Mn3 2.795(7) . ?
Mn2 Mn1 3.156(5) 10_557 ?
Mn3 O35 1.86(2) . ?
Mn3 O34 1.860(16) 10_557 ?
Mn3 O34 1.860(16) . ?
Mn3 O38 1.95(2) . ?
Mn3 O37 1.953(17) . ?
Mn3 O37 1.953(17) 10_557 ?
Mn3 Mn1 2.804(6) 10_557 ?
Mn4 O2W 2.15(4) . ?
Mn4 O2W 2.15(3) 2_665 ?
Mn4 O2W 2.15(3) 3_565 ?
Mn4 O1W 2.27(4) . ?
Mn4 O1W 2.27(4) 2_665 ?
Mn4 O1W 2.27(4) 3_565 ?
W1 O2 1.707(17) . ?
W1 O5 1.856(17) . ?
W1 O6 1.890(15) . ?
W1 O1 1.932(10) . ?
W1 O3 1.957(16) . ?
W1 O8 2.367(14) . ?
W2 O4 1.73(2) . ?
W2 O7 1.884(15) . ?
W2 O7 1.884(15) 10_557 ?
W2 O3 1.923(14) 10_557 ?
W2 O3 1.923(14) . ?
W2 O8 2.38(2) . ?
W3 O10 1.695(17) . ?
W3 O18 1.826(16) . ?
W3 O11 1.911(16) . ?
W3 O9 1.917(11) . ?
W3 O5 1.999(17) . ?
W3 O16 2.367(14) . ?
W4 O12 1.661(17) . ?
W4 O19 1.848(15) . ?
W4 O11 1.868(16) . ?
W4 O13 1.925(17) . ?
W4 O6 1.972(15) . ?
W4 O17 2.364(14) . ?
W5 O14 1.704(16) . ?
W5 O20 1.821(14) . ?
W5 O15 1.884(4) . ?
W5 O13 1.945(16) . ?
W5 O7 1.971(14) . ?
W5 O17 2.342(14) . ?
W6 O22 1.686(17) . ?
W6 O31 1.823(15) . ?
W6 O23 1.876(16) . ?
W6 O21 1.933(11) . ?
W6 O18 2.008(16) . ?
W6 O29 2.331(15) . ?
W7 O24 1.715(17) . ?
W7 O32 1.842(16) . ?
W7 O23 1.917(14) . ?
W7 O25 1.930(15) . ?
W7 O19 1.967(15) . ?
W7 O28 2.349(14) . ?
W8 O26 1.711(14) . ?
W8 O33 1.817(14) . ?
W8 O27 1.886(7) . ?
W8 O25 1.898(15) . ?
W8 O20 2.013(14) . ?
W8 O28 2.360(13) . ?
P1 O28 1.556(16) 10_557 ?
P1 O28 1.556(16) . ?
P1 O30 1.56(2) . ?
P1 O29 1.57(2) . ?
P2 O17 1.530(15) . ?
P2 O17 1.530(15) 10_557 ?
P2 O16 1.53(2) . ?
P2 O8 1.59(2) . ?
O1 W1 1.932(10) 10_557 ?
O8 W1 2.367(14) 10_557 ?
O9 W3 1.917(11) 10_557 ?
O15 W5 1.884(4) 10_557 ?
O16 W3 2.367(14) 10_557 ?
O21 W6 1.933(11) 10_557 ?
O27 W8 1.886(7) 10_557 ?
O29 W6 2.331(14) 10_557 ?
O30 Mn1 2.179(13) 10_557 ?
O35 Mn1 1.954(14) 10_557 ?
O36 C1 1.22(3) . ?
O37 C1 1.26(3) . ?
O38 C2 1.26(4) . ?
O39 C2 1.31(4) . ?
C1 C3 1.49(3) . ?
C2 C4 1.41(5) . ?
N1S C1S 1.50(3) . ?
N1S C2S 1.53(3) . ?
N2S C3S 1.56(5) . ?
N2S C3S 1.56(5) 10_557 ?
